data_7235704
loop_
_publ_author_name
'Joshi, Deepak Kumar'
'Mishra, Kunj Bihari'
'Tiwari, Vinod Kumar'
'Bhattacharya, Subrato'

_publ_section_title
;
 Synthesis, structure, and catalytic activities of new Cu(i)
 thiocarboxylate complexes
;
_journal_issue 75
_journal_name_full 'RSC Adv.'
_journal_page_first 39790
_journal_paper_doi 10.1039/C4RA05290K
_journal_volume 4
_journal_year 2014
_chemical_formula_sum 'C68 H51 Cu4 N8 O4 S4'
_chemical_formula_weight 1426.65
_space_group_IT_number 9
_space_group_name_Hall 'C -2yc'
_space_group_name_H-M_alt 'C 1 c 1'
_symmetry_cell_setting monoclinic
_symmetry_space_group_name_H-M 'C 1 c 1'
_atom_sites_solution_hydrogens geom
_atom_sites_solution_primary direct
_atom_sites_solution_secondary difmap
_audit_creation_method SHELXL-97
_cell_angle_alpha 90.00
_cell_angle_beta 105.629(14)
_cell_angle_gamma 90.00
_cell_formula_units_Z 4
_cell_length_a 20.729(3)
_cell_length_b 18.1887(13)
_cell_length_c 17.000(2)
_cell_measurement_reflns_used 1693
_cell_measurement_temperature 293(2)
_cell_measurement_theta_max 29.0655
_cell_measurement_theta_min 3.0239
_cell_volume 6172.6(13)
_computing_cell_refinement 'CrysAlisPro, Oxford Diffraction Ltd'
_computing_data_collection 'CrysAlisPro, Oxford Diffraction Ltd'
_computing_data_reduction 'CrysAlisPro, Oxford Diffraction Ltd'
_computing_structure_refinement 'SHELXL-97 (Sheldrick, 2008)'
_computing_structure_solution 'SHELXL-97 (Sheldrick, 2008)'
_diffrn_ambient_temperature 293(2)
_diffrn_measured_fraction_theta_full 0.992
_diffrn_measured_fraction_theta_max 0.992
_diffrn_measurement_device_type 'Xcalibur, Eos'
_diffrn_measurement_method '\w scans'
_diffrn_radiation_monochromator graphite
_diffrn_radiation_source 'fine-focus sealed tube'
_diffrn_radiation_type MoK\a
_diffrn_radiation_wavelength 0.71073
_diffrn_reflns_av_R_equivalents 0.0714
_diffrn_reflns_av_sigmaI/netI 0.2975
_diffrn_reflns_limit_h_max 24
_diffrn_reflns_limit_h_min -13
_diffrn_reflns_limit_k_max 19
_diffrn_reflns_limit_k_min -21
_diffrn_reflns_limit_l_max 20
_diffrn_reflns_limit_l_min -20
_diffrn_reflns_number 11398
_diffrn_reflns_theta_full 25.00
_diffrn_reflns_theta_max 25.00
_diffrn_reflns_theta_min 3.03
_exptl_absorpt_coefficient_mu 1.552
_exptl_absorpt_correction_T_max 0.780
_exptl_absorpt_correction_T_min 0.675
_exptl_absorpt_correction_type multi-scan
_exptl_absorpt_process_details 'CrysAlisPro, Oxford Diffraction Ltd'
_exptl_crystal_colour red
_exptl_crystal_density_diffrn 1.535
_exptl_crystal_density_method 'not measured'
_exptl_crystal_description block
_exptl_crystal_F_000 2908
_exptl_crystal_size_max 0.26
_exptl_crystal_size_mid 0.22
_exptl_crystal_size_min 0.16
_refine_diff_density_max 0.675
_refine_diff_density_min -0.482
_refine_diff_density_rms 0.152
_refine_ls_abs_structure_details 'Flack H D (1983), Acta Cryst. A39, 876-881'
_refine_ls_abs_structure_Flack 0.22(5)
_refine_ls_extinction_method none
_refine_ls_goodness_of_fit_ref 0.803
_refine_ls_hydrogen_treatment riding
_refine_ls_matrix_type full
_refine_ls_number_parameters 619
_refine_ls_number_reflns 7113
_refine_ls_number_restraints 504
_refine_ls_restrained_S_all 0.792
_refine_ls_R_factor_all 0.2189
_refine_ls_R_factor_gt 0.0960
_refine_ls_shift/su_max 0.000
_refine_ls_shift/su_mean 0.000
_refine_ls_structure_factor_coef Fsqd
_refine_ls_weighting_details 'calc w=1/[\s^2^(Fo^2^)+(0.1260P)^2^+0.0000P] where P=(Fo^2^+2Fc^2^)/3'
_refine_ls_weighting_scheme calc
_refine_ls_wR_factor_gt 0.2125
_refine_ls_wR_factor_ref 0.2469
_reflns_number_gt 4000
_reflns_number_total 5450
_reflns_threshold_expression >2\s(I)
_cod_data_source_file c4ra05290k3.cif
_cod_data_source_block cu(1)bip
_cod_original_cell_volume 6172.8(13)
_cod_original_sg_symbol_H-M C1c1
_cod_database_code 7235704

loop_
_symmetry_equiv_pos_as_xyz
'x, y, z'
'x, -y, z+1/2'
'x+1/2, y+1/2, z'
'x+1/2, -y+1/2, z+1/2'

loop_
_atom_site_label
_atom_site_type_symbol
_atom_site_fract_x
_atom_site_fract_y
_atom_site_fract_z
_atom_site_U_iso_or_equiv
_atom_site_adp_type
_atom_site_occupancy
_atom_site_symmetry_multiplicity
_atom_site_calc_flag
_atom_site_refinement_flags
Cu01 Cu 0.5915(3) 0.19865(13) 0.7075(4) 0.0514(10) Uani 1 1 d U
Cu02 Cu 0.5921(3) 0.55642(14) 0.7835(4) 0.0710(12) Uani 1 1 d .
Cu03 Cu 0.6182(3) 0.05116(14) 0.7107(4) 0.0524(10) Uani 1 1 d .
Cu04 Cu 0.5684(3) 0.70447(15) 0.7771(4) 0.0796(13) Uani 1 1 d U
S005 S 0.5369(4) 0.1038(3) 0.6133(4) 0.0368(5) Uani 1 1 d .
S006 S 0.6534(4) 0.6551(3) 0.8713(5) 0.057(2) Uani 1 1 d U
S007 S 0.4796(6) 0.5892(5) 0.7436(6) 0.1073(9) Uani 1 1 d .
S008 S 0.6970(4) 0.1601(2) 0.7565(4) 0.0316(5) Uani 1 1 d .
C8 C 0.7109(10) 0.1296(11) 0.8538(13) 0.050(6) Uani 1 1 d DU
O010 O 0.6709(8) 0.1495(7) 0.8956(9) 0.046(4) Uani 1 1 d DU
O011 O 0.7131(9) 0.6695(8) 0.7648(10) 0.069(5) Uani 1 1 d DU
O012 O 0.5199(6) 0.6070(7) 0.6114(8) 0.045(4) Uani 1 1 d DU
C6 C 0.7239(10) 0.6464(10) 0.8359(11) 0.039(5) Uani 1 1 d DU
N014 N 0.6146(8) -0.0181(6) 0.8075(8) 0.045(5) Uani 1 1 d GU
C2 C 0.5722(7) -0.0068(6) 0.8573(9) 0.063(7) Uani 1 1 d GU
H2 H 0.5449 0.0347 0.8500 0.075 Uiso 1 1 calc R
C029 C 0.5705(8) -0.0574(7) 0.9179(9) 0.047(6) Uani 1 1 d GU
H029 H 0.5422 -0.0498 0.9512 0.056 Uiso 1 1 calc R
C039 C 0.6113(9) -0.1193(6) 0.9288(8) 0.055(7) Uani 1 1 d GU
H039 H 0.6102 -0.1532 0.9694 0.066 Uiso 1 1 calc R
C045 C 0.6537(8) -0.1306(6) 0.8791(10) 0.056(7) Uani 1 1 d GU
H045 H 0.6810 -0.1720 0.8864 0.067 Uiso 1 1 calc R
C076 C 0.6554(7) -0.0800(7) 0.8184(9) 0.035(5) Uani 1 1 d GU
C3 C 0.8249(8) 0.0800(7) 0.8579(8) 0.053(7) Uani 1 1 d GU
H3 H 0.8278 0.1125 0.8168 0.064 Uiso 1 1 calc R
C12 C 0.7700(7) 0.0825(7) 0.8901(9) 0.041(5) Uani 1 1 d GDU
C021 C 0.7657(7) 0.0338(8) 0.9514(9) 0.039(6) Uani 1 1 d GU
H021 H 0.7289 0.0354 0.9730 0.046 Uiso 1 1 calc R
C025 C 0.8162(9) -0.0174(7) 0.9806(9) 0.061(8) Uani 1 1 d GU
H025 H 0.8133 -0.0500 1.0217 0.073 Uiso 1 1 calc R
C040 C 0.8711(8) -0.0199(7) 0.9484(10) 0.057(8) Uani 1 1 d GU
H040 H 0.9050 -0.0542 0.9680 0.069 Uiso 1 1 calc R
C057 C 0.8754(7) 0.0288(9) 0.8870(10) 0.061(7) Uani 1 1 d GU
H057 H 0.9122 0.0271 0.8655 0.073 Uiso 1 1 calc R
C022 C 0.2979(8) 0.1990(9) 0.5998(10) 0.064(8) Uani 1 1 d GU
H022 H 0.2579 0.1950 0.6143 0.077 Uiso 1 1 calc R
C037 C 0.3050(7) 0.2527(8) 0.5445(10) 0.054(6) Uani 1 1 d GU
H037 H 0.2697 0.2844 0.5219 0.065 Uiso 1 1 calc R
C035 C 0.3649(9) 0.2588(6) 0.5228(9) 0.042(5) Uani 1 1 d GU
H035 H 0.3696 0.2947 0.4858 0.050 Uiso 1 1 calc R
C049 C 0.4176(7) 0.2113(8) 0.5565(10) 0.044(6) Uani 1 1 d GU
H049 H 0.4576 0.2154 0.5421 0.053 Uiso 1 1 calc R
C067 C 0.4105(8) 0.1577(7) 0.6119(10) 0.043(7) Uani 1 1 d GU
C069 C 0.3507(10) 0.1516(8) 0.6335(9) 0.073(9) Uani 1 1 d G
H069 H 0.3459 0.1157 0.6705 0.088 Uiso 1 1 calc R
C13 C 0.4669(10) 0.2459(9) 0.8677(10) 0.070(8) Uani 1 1 d GU
H13 H 0.4530 0.2251 0.9103 0.084 Uiso 1 1 calc R
C1 C 0.5117(9) 0.2085(6) 0.8343(10) 0.065(7) Uani 1 1 d GU
H1 H 0.5278 0.1627 0.8546 0.078 Uiso 1 1 calc R
N9 N 0.5325(8) 0.2397(8) 0.7705(10) 0.056(5) Uani 1 1 d GU
C047 C 0.5084(9) 0.3083(8) 0.7402(9) 0.065(6) Uani 1 1 d GU
C066 C 0.4636(9) 0.3457(7) 0.7735(11) 0.069(7) Uani 1 1 d GU
H066 H 0.4475 0.3915 0.7532 0.083 Uiso 1 1 calc R
C082 C 0.4428(9) 0.3145(9) 0.8373(12) 0.088(9) Uani 1 1 d GU
H082 H 0.4129 0.3395 0.8596 0.105 Uiso 1 1 calc R
O1 O 0.4569(8) 0.0615(6) 0.7033(9) 0.043(4) Uani 1 1 d U
C024 C 0.7722(8) 0.5469(8) 0.9388(10) 0.048(7) Uani 1 1 d GU
H024 H 0.7336 0.5455 0.9566 0.057 Uiso 1 1 calc R
C026 C 0.7772(7) 0.5966(7) 0.8785(9) 0.031(6) Uani 1 1 d GDU
C041 C 0.8350(8) 0.5986(7) 0.8518(8) 0.037(5) Uani 1 1 d GU
H041 H 0.8383 0.6319 0.8115 0.045 Uiso 1 1 calc R
C048 C 0.8877(7) 0.5511(8) 0.8854(10) 0.055(7) Uani 1 1 d GU
H048 H 0.9263 0.5524 0.8675 0.066 Uiso 1 1 calc R
C055 C 0.8827(8) 0.5014(8) 0.9456(10) 0.064(8) Uani 1 1 d GU
H055 H 0.9179 0.4696 0.9680 0.077 Uiso 1 1 calc R
C079 C 0.8249(10) 0.4993(8) 0.9723(9) 0.09472(18) Uani 1 1 d GU
H079 H 0.8216 0.4661 1.0126 0.114 Uiso 1 1 calc R
C043 C 0.3518(10) 0.6635(8) 0.6474(9) 0.074(3) Uani 1 1 d G
H043 H 0.3516 0.6343 0.6923 0.088 Uiso 1 1 calc R
C051 C 0.2958(8) 0.7053(10) 0.6100(12) 0.084(10) Uani 1 1 d G
H051 H 0.2582 0.7042 0.6298 0.101 Uiso 1 1 calc R
C052 C 0.2961(8) 0.7489(9) 0.5429(12) 0.064(8) Uani 1 1 d GU
H052 H 0.2586 0.7769 0.5179 0.076 Uiso 1 1 calc R
C059 C 0.3523(10) 0.7506(8) 0.5132(10) 0.071(8) Uani 1 1 d GU
H059 H 0.3525 0.7797 0.4683 0.086 Uiso 1 1 calc R
C074 C 0.4083(8) 0.7087(10) 0.5506(12) 0.074(3) Uani 1 1 d G
H074 H 0.4459 0.7099 0.5307 0.089 Uiso 1 1 calc R
C075 C 0.4080(8) 0.6652(8) 0.6177(11) 0.049(7) Uani 1 1 d GDU
C14 C 0.5841(8) 0.3154(7) 0.5711(9) 0.046(6) Uani 1 1 d GU
H14 H 0.6112 0.2853 0.5493 0.055 Uiso 1 1 calc R
N10 N 0.5660(8) 0.2933(6) 0.6405(9) 0.046(5) Uani 1 1 d GU
C053 C 0.5255(9) 0.3383(8) 0.6732(8) 0.045(5) Uani 1 1 d GU
C060 C 0.5032(9) 0.4053(8) 0.6366(11) 0.069(6) Uani 1 1 d GU
H060 H 0.4762 0.4354 0.6585 0.083 Uiso 1 1 calc R
C064 C 0.5214(9) 0.4273(7) 0.5672(11) 0.079(8) Uani 1 1 d GU
H064 H 0.5064 0.4722 0.5427 0.095 Uiso 1 1 calc R
C071 C 0.5618(9) 0.3824(8) 0.5345(9) 0.064(7) Uani 1 1 d GU
H071 H 0.5739 0.3972 0.4881 0.076 Uiso 1 1 calc R
C18 C 0.4846(9) 0.8330(8) 0.7325(9) 0.046(6) Uani 1 1 d GU
N14 N 0.4948(8) 0.7748(7) 0.7874(11) 0.071(7) Uani 1 1 d GU
C063 C 0.4568(10) 0.7694(8) 0.8432(10) 0.070(8) Uani 1 1 d GU
H063 H 0.4637 0.7304 0.8799 0.084 Uiso 1 1 calc R
C080 C 0.4086(10) 0.8222(11) 0.8441(11) 0.1047(4) Uani 1 1 d GU
H080 H 0.3832 0.8186 0.8814 0.126 Uiso 1 1 calc R
C081 C 0.3984(9) 0.8805(9) 0.7892(13) 0.117(11) Uani 1 1 d GU
H081 H 0.3661 0.9158 0.7898 0.140 Uiso 1 1 calc R
C084 C 0.4364(9) 0.8859(7) 0.7334(10) 0.075(7) Uani 1 1 d GU
H084 H 0.4295 0.9249 0.6967 0.090 Uiso 1 1 calc R
C15 C 0.5852(8) 0.4425(8) 0.9115(10) 0.065(8) Uani 1 1 d GU
H15 H 0.5561 0.4743 0.9280 0.078 Uiso 1 1 calc R
N11 N 0.6103(8) 0.4614(6) 0.8462(10) 0.060(6) Uani 1 1 d GU
C031 C 0.6538(8) 0.4140(7) 0.8216(9) 0.034(4) Uani 1 1 d GU
C061 C 0.6721(8) 0.3477(7) 0.8623(10) 0.050(5) Uani 1 1 d GU
H061 H 0.7011 0.3160 0.8458 0.060 Uiso 1 1 calc R
C062 C 0.6470(9) 0.3289(7) 0.9276(9) 0.0722(16) Uani 1 1 d GU
H062 H 0.6592 0.2846 0.9548 0.087 Uiso 1 1 calc R
C085 C 0.6035(9) 0.3763(9) 0.9522(8) 0.061(7) Uani 1 1 d GU
H085 H 0.5867 0.3637 0.9959 0.073 Uiso 1 1 calc R
C17 C 0.6092(8) 0.7702(7) 0.6293(11) 0.071(8) Uani 1 1 d GU
H17 H 0.6387 0.7309 0.6333 0.086 Uiso 1 1 calc R
N13 N 0.5690(9) 0.7751(7) 0.6827(9) 0.055(5) Uani 1 1 d GU
C054 C 0.5250(8) 0.8338(9) 0.6768(10) 0.052(6) Uani 1 1 d GU
C072 C 0.5212(8) 0.8875(7) 0.6176(11) 0.067(8) Uani 1 1 d GU
H072 H 0.4918 0.9268 0.6136 0.081 Uiso 1 1 calc R
C073 C 0.5614(9) 0.8826(8) 0.5642(9) 0.070(8) Uani 1 1 d GU
H073 H 0.5589 0.9185 0.5246 0.084 Uiso 1 1 calc R
C086 C 0.6054(8) 0.8239(9) 0.5701(10) 0.061(7) Uani 1 1 d GU
H086 H 0.6324 0.8206 0.5345 0.073 Uiso 1 1 calc R
C11 C 0.7329(10) -0.0228(8) 0.6556(9) 0.085(10) Uani 1 1 d G
H11 H 0.7305 0.0149 0.6179 0.101 Uiso 1 1 calc R
N7 N 0.6906(8) -0.0226(7) 0.7065(10) 0.057(5) Uani 1 1 d GU
C046 C 0.6942(8) -0.0790(8) 0.7628(9) 0.038(5) Uani 1 1 d GU
C068 C 0.7403(9) -0.1355(7) 0.7681(10) 0.079(8) Uani 1 1 d GU
H068 H 0.7428 -0.1733 0.8057 0.095 Uiso 1 1 calc R
C078 C 0.7827(8) -0.1358(8) 0.7171(12) 0.095(9) Uani 1 1 d GU
H078 H 0.8135 -0.1736 0.7207 0.114 Uiso 1 1 calc R
C088 C 0.7790(9) -0.0794(11) 0.6609(11) 0.077(8) Uani 1 1 d GU
C16 C 0.7192(11) 0.4979(12) 0.6287(11) 0.105(11) Uani 1 1 d GU
H16 H 0.7327 0.5183 0.5857 0.126 Uiso 1 1 calc R
C032 C 0.7422(10) 0.4287(11) 0.6583(13) 0.0986(4) Uani 1 1 d GU
H032 H 0.7711 0.4030 0.6350 0.118 Uiso 1 1 calc R
C033 C 0.7219(9) 0.3981(8) 0.7227(12) 0.083(9) Uani 1 1 d GU
H033 H 0.7374 0.3519 0.7425 0.100 Uiso 1 1 calc R
C058 C 0.6787(9) 0.4366(8) 0.7576(9) 0.051(5) Uani 1 1 d GU
N12 N 0.6557(8) 0.5058(8) 0.7280(10) 0.053(5) Uani 1 1 d GU
C090 C 0.6759(10) 0.5364(8) 0.6636(11) 0.0949(9) Uani 1 1 d GU
H090 H 0.6605 0.5826 0.6438 0.114 Uiso 1 1 calc R
C7 C 0.4661(12) 0.1036(10) 0.6464(13) 0.043(6) Uani 1 1 d U
C9 C 0.4723(7) 0.6204(12) 0.6404(12) 0.058(7) Uani 1 1 d DU

loop_
_atom_site_aniso_label
_atom_site_aniso_U_11
_atom_site_aniso_U_22
_atom_site_aniso_U_33
_atom_site_aniso_U_23
_atom_site_aniso_U_13
_atom_site_aniso_U_12
Cu01 0.068(3) 0.0421(15) 0.0480(19) 0.0080(15) 0.0226(19) 0.0146(16)
Cu02 0.057(3) 0.0429(17) 0.101(3) 0.0077(18) 0.000(2) 0.0117(17)
Cu03 0.067(3) 0.0522(17) 0.0428(19) 0.0074(15) 0.0227(19) 0.0203(17)
Cu04 0.072(3) 0.0486(19) 0.101(3) 0.0166(18) -0.006(2) 0.0225(18)
S005 0.050 0.032 0.033 -0.003(3) 0.021(3) 0.009(3)
S006 0.058(5) 0.038(3) 0.070(5) 0.009(3) 0.010(4) 0.005(4)
S007 0.126 0.117 0.091 0.039(5) 0.051(5) 0.041(6)
S008 0.029 0.023 0.039 0.009(2) 0.005(3) 0.007(3)
C8 0.050(6) 0.050(6) 0.050(6) -0.0002(10) 0.0134(18) 0.0001(10)
O010 0.051(6) 0.044(5) 0.047(6) -0.008(4) 0.021(4) -0.001(4)
O011 0.073(7) 0.070(6) 0.066(7) 0.024(4) 0.023(5) 0.017(5)
O012 0.059(8) 0.020(6) 0.062(8) -0.012(6) 0.030(7) -0.003(6)
C6 0.043(7) 0.037(7) 0.033(7) -0.006(5) 0.002(5) -0.002(5)
N014 0.042(9) 0.052(8) 0.045(9) -0.002(7) 0.019(7) 0.000(6)
C2 0.063(11) 0.072(9) 0.055(10) 0.011(7) 0.019(8) -0.003(8)
C029 0.048(7) 0.050(6) 0.044(7) 0.002(4) 0.017(5) -0.003(5)
C039 0.056(15) 0.048(10) 0.057(13) 0.000(9) 0.011(12) -0.015(9)
C045 0.054(15) 0.065(12) 0.049(13) 0.019(11) 0.015(12) 0.005(11)
C076 0.031(13) 0.034(9) 0.030(12) -0.005(9) -0.009(8) -0.003(8)
C3 0.054(11) 0.058(9) 0.047(10) -0.001(8) 0.014(8) 0.005(8)
C12 0.042(6) 0.043(7) 0.038(7) -0.005(5) 0.013(5) 0.000(4)
C021 0.040(7) 0.039(7) 0.038(7) 0.004(5) 0.013(5) 0.002(5)
C025 0.063(11) 0.064(10) 0.050(10) 0.018(8) 0.005(8) 0.002(8)
C040 0.05(2) 0.060(15) 0.046(16) -0.005(10) -0.013(13) 0.025(14)
C057 0.040(18) 0.061(15) 0.08(2) -0.003(11) 0.023(15) 0.021(14)
C022 0.064(8) 0.064(8) 0.064(8) 0.0000(10) 0.017(2) 0.0001(10)
C037 0.054(7) 0.054(7) 0.054(7) 0.000(2) 0.014(3) 0.001(2)
C035 0.042(7) 0.041(6) 0.039(7) 0.004(5) 0.006(5) 0.005(5)
C049 0.044(6) 0.044(6) 0.044(6) 0.0001(10) 0.012(2) 0.0001(10)
C067 0.048(10) 0.043(9) 0.036(10) 0.001(7) 0.005(8) -0.001(8)
C069 0.10(3) 0.080(17) 0.049(17) 0.027(14) 0.030(17) 0.003(18)
C13 0.070(8) 0.071(8) 0.070(8) -0.0002(10) 0.019(2) -0.0002(10)
C1 0.066(11) 0.070(10) 0.058(9) 0.001(8) 0.014(8) -0.003(8)
N9 0.057(7) 0.064(6) 0.048(6) -0.011(4) 0.016(5) -0.024(4)
C047 0.065(6) 0.066(6) 0.065(6) -0.0001(10) 0.0176(19) -0.0001(10)
C066 0.070(11) 0.076(10) 0.065(10) 0.004(8) 0.022(8) -0.003(8)
C082 0.090(13) 0.101(12) 0.078(12) -0.009(9) 0.032(9) 0.008(9)
O1 0.040(6) 0.037(5) 0.049(5) 0.016(4) 0.008(4) 0.001(4)
C024 0.046(8) 0.048(7) 0.048(8) 0.002(5) 0.010(5) 0.004(5)
C026 0.032(7) 0.028(6) 0.032(7) -0.002(5) 0.006(5) -0.004(5)
C041 0.042(9) 0.036(8) 0.037(9) 0.010(7) 0.017(8) 0.001(7)
C048 0.047(10) 0.066(10) 0.059(10) -0.008(8) 0.028(8) 0.018(8)
C055 0.059(12) 0.070(11) 0.061(11) -0.002(8) 0.013(8) 0.023(8)
C079 0.095 0.095 0.095 0.0002(10) 0.0255(9) 0.0001(10)
C043 0.086 0.073 0.051 0.005(14) -0.002(16) 0.043(16)
C051 0.07(3) 0.10(2) 0.09(2) 0.021(18) 0.038(19) 0.008(19)
C052 0.045(15) 0.068(13) 0.069(15) 0.006(12) -0.001(12) 0.008(12)
C059 0.073(9) 0.073(9) 0.069(9) 0.010(5) 0.020(5) 0.003(5)
C074 0.064 0.049 0.120 -0.002(14) 0.042(14) 0.014(14)
C075 0.052(15) 0.044(11) 0.049(13) -0.021(10) 0.007(11) 0.003(11)
C14 0.046(10) 0.047(9) 0.045(9) 0.006(8) 0.011(8) 0.001(8)
N10 0.056(13) 0.032(9) 0.050(11) 0.001(8) 0.017(10) -0.004(9)
C053 0.043(9) 0.046(8) 0.040(8) -0.010(6) 0.000(7) -0.009(7)
C060 0.069(6) 0.069(6) 0.070(6) 0.001(2) 0.019(3) -0.001(2)
C064 0.083(12) 0.076(11) 0.072(11) 0.006(8) 0.013(8) 0.004(8)
C071 0.07(2) 0.060(15) 0.065(18) 0.015(13) 0.020(14) -0.007(12)
C18 0.053(17) 0.034(10) 0.050(14) -0.012(8) 0.011(11) -0.007(9)
N14 0.09(2) 0.072(12) 0.049(14) 0.003(9) 0.014(12) 0.009(11)
C063 0.067(12) 0.076(11) 0.068(11) 0.004(8) 0.020(9) -0.008(9)
C080 0.105 0.105 0.104 0.000(2) 0.0284(19) 0.000(2)
C081 0.111(14) 0.123(13) 0.120(14) -0.002(9) 0.039(10) 0.012(9)
C084 0.073(11) 0.074(9) 0.081(11) 0.004(8) 0.025(8) 0.015(8)
C15 0.086(17) 0.052(12) 0.063(14) -0.020(11) 0.030(12) 0.010(12)
N11 0.074(18) 0.037(10) 0.083(16) -0.013(10) 0.044(13) 0.006(11)
C031 0.034(5) 0.033(5) 0.034(5) -0.001(2) 0.007(2) 0.000(2)
C061 0.050(5) 0.050(5) 0.050(5) 0.0003(10) 0.0134(17) -0.0003(10)
C062 0.091 0.095 0.022 0.007(10) 0.000(8) -0.001(14)
C085 0.077(16) 0.064(12) 0.037(12) -0.010(11) 0.008(11) -0.024(10)
C17 0.076(12) 0.075(10) 0.063(10) -0.015(7) 0.020(9) 0.002(9)
N13 0.050(10) 0.046(8) 0.065(9) -0.009(6) 0.011(8) 0.010(7)
C054 0.052(6) 0.052(6) 0.052(6) -0.0003(10) 0.0136(19) 0.0000(10)
C072 0.062(16) 0.086(14) 0.056(14) 0.017(12) 0.018(12) 0.009(12)
C073 0.070(12) 0.069(11) 0.073(11) 0.005(9) 0.022(9) -0.006(9)
C086 0.062(11) 0.072(10) 0.053(10) -0.013(7) 0.023(8) 0.010(8)
C11 0.09(3) 0.12(2) 0.06(2) 0.009(17) 0.043(19) 0.01(2)
N7 0.043(14) 0.088(12) 0.038(12) 0.008(8) 0.008(10) 0.023(11)
C046 0.026(9) 0.046(8) 0.036(8) -0.007(6) -0.002(7) 0.002(7)
C068 0.074(16) 0.071(12) 0.100(16) 0.021(11) 0.037(13) 0.028(10)
C078 0.095(10) 0.095(10) 0.095(10) 0.000(2) 0.025(3) 0.001(2)
C088 0.085(17) 0.090(14) 0.065(15) 0.000(12) 0.037(13) 0.023(13)
C16 0.10(2) 0.15(2) 0.09(2) 0.009(18) 0.070(19) -0.007(19)
C032 0.099 0.099 0.098 -0.001(2) 0.0272(19) 0.000(2)
C033 0.08(2) 0.099(18) 0.074(19) 0.001(15) 0.021(15) 0.028(15)
C058 0.049(7) 0.054(6) 0.049(6) -0.006(4) 0.013(5) -0.003(5)
N12 0.056(7) 0.061(6) 0.045(6) 0.000(4) 0.018(5) -0.024(5)
C090 0.089 0.098 0.097 0.002(5) 0.024(5) -0.008(5)
C7 0.052(17) 0.020(10) 0.047(13) 0.001(9) -0.002(12) -0.004(11)
C9 0.059(8) 0.055(8) 0.060(8) -0.002(5) 0.015(5) -0.001(5)

loop_
_atom_type_symbol
_atom_type_description
_atom_type_scat_dispersion_real
_atom_type_scat_dispersion_imag
_atom_type_scat_source
C C 0.0033 0.0016 'International Tables Vol C Tables 4.2.6.8 and 6.1.1.4'
H H 0.0000 0.0000 'International Tables Vol C Tables 4.2.6.8 and 6.1.1.4'
N N 0.0061 0.0033 'International Tables Vol C Tables 4.2.6.8 and 6.1.1.4'
O O 0.0106 0.0060 'International Tables Vol C Tables 4.2.6.8 and 6.1.1.4'
S S 0.1246 0.1234 'International Tables Vol C Tables 4.2.6.8 and 6.1.1.4'
Cu Cu 0.3201 1.2651 'International Tables Vol C Tables 4.2.6.8 and 6.1.1.4'

loop_
_geom_angle_atom_site_label_1
_geom_angle_atom_site_label_2
_geom_angle_atom_site_label_3
_geom_angle
N9 Cu01 N10 83.0(6)
N9 Cu01 S008 127.1(5)
N10 Cu01 S008 123.4(5)
N9 Cu01 S005 112.3(5)
N10 Cu01 S005 103.1(4)
S008 Cu01 S005 105.1(2)
N9 Cu01 Cu03 120.7(5)
N10 Cu01 Cu03 148.6(4)
S008 Cu01 Cu03 60.81(15)
S005 Cu01 Cu03 50.95(16)
N11 Cu02 N12 78.7(6)
N11 Cu02 S007 113.9(5)
N12 Cu02 S007 134.8(5)
N11 Cu02 S006 108.3(5)
N12 Cu02 S006 108.6(5)
S007 Cu02 S006 107.7(3)
N11 Cu02 Cu04 150.8(5)
N12 Cu02 Cu04 124.0(5)
S007 Cu02 Cu04 65.2(3)
S006 Cu02 Cu04 50.44(18)
N7 Cu03 N014 79.2(6)
N7 Cu03 S005 132.4(5)
N014 Cu03 S005 131.4(5)
N7 Cu03 S008 96.1(5)
N014 Cu03 S008 112.6(4)
S005 Cu03 S008 100.7(2)
N7 Cu03 Cu01 142.7(5)
N014 Cu03 Cu01 123.8(4)
S005 Cu03 Cu01 57.13(17)
S008 Cu03 Cu01 49.78(15)
N14 Cu04 N13 80.6(7)
N14 Cu04 S006 131.2(5)
N13 Cu04 S006 130.0(6)
N14 Cu04 Cu02 138.3(5)
N13 Cu04 Cu02 127.3(5)
S006 Cu04 Cu02 58.31(18)
N14 Cu04 S007 91.2(5)
N13 Cu04 S007 117.3(5)
S006 Cu04 S007 101.4(3)
Cu02 Cu04 S007 50.2(2)
C7 S005 Cu03 107.4(8)
C7 S005 Cu01 94.3(7)
Cu03 S005 Cu01 71.9(2)
C6 S006 Cu04 111.4(7)
C6 S006 Cu02 94.0(7)
Cu04 S006 Cu02 71.2(2)
C9 S007 Cu02 100.3(7)
C9 S007 Cu04 80.7(8)
Cu02 S007 Cu04 64.6(3)
C8 S008 Cu01 111.0(7)
C8 S008 Cu03 88.3(8)
Cu01 S008 Cu03 69.41(18)
O010 C8 C12 121.1(19)
O010 C8 S008 119.0(14)
C12 C8 S008 119.9(14)
O011 C6 C026 127(2)
O011 C6 S006 111.1(15)
C026 C6 S006 118.7(14)
C2 N014 C076 120.0
C2 N014 Cu03 123.6(8)
C076 N014 Cu03 116.4(8)
C029 C2 N014 120.0
C029 C2 H2 120.0
N014 C2 H2 120.0
C2 C029 C039 120.0
C2 C029 H029 120.0
C039 C029 H029 120.0
C029 C039 C045 120.0
C029 C039 H039 120.0
C045 C039 H039 120.0
C076 C045 C039 120.0
C076 C045 H045 120.0
C039 C045 H045 120.0
C045 C076 N014 120.0
C045 C076 C046 130.1(12)
N014 C076 C046 109.9(12)
C12 C3 C057 120.0
C12 C3 H3 120.0
C057 C3 H3 120.0
C3 C12 C021 120.0
C3 C12 C8 121.7(13)
C021 C12 C8 117.9(13)
C12 C021 C025 120.0
C12 C021 H021 120.0
C025 C021 H021 120.0
C021 C025 C040 120.0
C021 C025 H025 120.0
C040 C025 H025 120.0
C057 C040 C025 120.0
C057 C040 H040 120.0
C025 C040 H040 120.0
C040 C057 C3 120.0
C040 C057 H057 120.0
C3 C057 H057 120.0
C037 C022 C069 120.0
C037 C022 H022 120.0
C069 C022 H022 120.0
C035 C037 C022 120.0
C035 C037 H037 120.0
C022 C037 H037 120.0
C037 C035 C049 120.0
C037 C035 H035 120.0
C049 C035 H035 120.0
C067 C049 C035 120.0
C067 C049 H049 120.0
C035 C049 H049 120.0
C049 C067 C069 120.0
C049 C067 C7 120.8(15)
C069 C067 C7 119.2(15)
C067 C069 C022 120.0
C067 C069 H069 120.0
C022 C069 H069 120.0
C1 C13 C082 120.0
C1 C13 H13 120.0
C082 C13 H13 120.0
N9 C1 C13 120.0
N9 C1 H1 120.0
C13 C1 H1 120.0
C1 N9 C047 120.0
C1 N9 Cu01 129.4(9)
C047 N9 Cu01 110.5(9)
C053 C047 N9 120.7(14)
C053 C047 C066 119.2(14)
N9 C047 C066 120.0
C082 C066 C047 120.0
C082 C066 H066 120.0
C047 C066 H066 120.0
C066 C082 C13 120.0
C066 C082 H082 120.0
C13 C082 H082 120.0
C026 C024 C079 120.0
C026 C024 H024 120.0
C079 C024 H024 120.0
C024 C026 C041 120.0
C024 C026 C6 124.8(14)
C041 C026 C6 115.1(14)
C026 C041 C048 120.0
C026 C041 H041 120.0
C048 C041 H041 120.0
C055 C048 C041 120.0
C055 C048 H048 120.0
C041 C048 H048 120.0
C079 C055 C048 120.0
C079 C055 H055 120.0
C048 C055 H055 120.0
C055 C079 C024 120.0
C055 C079 H079 120.0
C024 C079 H079 120.0
C051 C043 C075 120.0
C051 C043 H043 120.0
C075 C043 H043 120.0
C043 C051 C052 120.0
C043 C051 H051 120.0
C052 C051 H051 120.0
C059 C052 C051 120.0
C059 C052 H052 120.0
C051 C052 H052 120.0
C052 C059 C074 120.0
C052 C059 H059 120.0
C074 C059 H059 120.0
C075 C074 C059 120.0
C075 C074 H074 120.0
C059 C074 H074 120.0
C074 C075 C043 120.0
C074 C075 C9 108.5(16)
C043 C075 C9 131.3(16)
N10 C14 C071 120.0
N10 C14 H14 120.0
C071 C14 H14 120.0
C053 N10 C14 120.0
C053 N10 Cu01 111.4(8)
C14 N10 Cu01 128.6(9)
C047 C053 N10 114.3(13)
C047 C053 C060 125.7(13)
N10 C053 C060 120.0
C053 C060 C064 120.0
C053 C060 H060 120.0
C064 C060 H060 120.0
C071 C064 C060 120.0
C071 C064 H064 120.0
C060 C064 H064 120.0
C064 C071 C14 120.0
C064 C071 H071 120.0
C14 C071 H071 120.0
N14 C18 C084 120.0
N14 C18 C054 116.3(13)
C084 C18 C054 123.7(13)
C18 N14 C063 120.0
C18 N14 Cu04 113.8(10)
C063 N14 Cu04 126.2(10)
C080 C063 N14 120.0
C080 C063 H063 120.0
N14 C063 H063 120.0
C063 C080 C081 120.0
C063 C080 H080 120.0
C081 C080 H080 120.0
C084 C081 C080 120.0
C084 C081 H081 120.0
C080 C081 H081 120.0
C081 C084 C18 120.0
C081 C084 H084 120.0
C18 C084 H084 120.0
N11 C15 C085 120.0
N11 C15 H15 120.0
C085 C15 H15 120.0
C031 N11 C15 120.0
C031 N11 Cu02 114.7(8)
C15 N11 Cu02 125.3(8)
C061 C031 N11 120.0
C061 C031 C058 122.6(12)
N11 C031 C058 117.4(12)
C031 C061 C062 120.0
C031 C061 H061 120.0
C062 C061 H061 120.0
C085 C062 C061 120.0
C085 C062 H062 120.0
C061 C062 H062 120.0
C062 C085 C15 120.0
C062 C085 H085 120.0
C15 C085 H085 120.0
N13 C17 C086 120.0
N13 C17 H17 120.0
C086 C17 H17 120.0
C17 N13 C054 120.0
C17 N13 Cu04 126.8(9)
C054 N13 Cu04 113.2(9)
C072 C054 N13 120.0
C072 C054 C18 124.1(13)
N13 C054 C18 115.9(13)
C073 C072 C054 120.0
C073 C072 H072 120.0
C054 C072 H072 120.0
C072 C073 C086 120.0
C072 C073 H073 120.0
C086 C073 H073 120.0
C073 C086 C17 120.0
C073 C086 H086 120.0
C17 C086 H086 120.0
N7 C11 C088 120.0
N7 C11 H11 120.0
C088 C11 H11 120.0
C11 N7 C046 120.0
C11 N7 Cu03 128.4(9)
C046 N7 Cu03 111.6(9)
N7 C046 C068 120.0
N7 C046 C076 122.7(12)
C068 C046 C076 117.2(13)
C078 C068 C046 120.0
C078 C068 H068 120.0
C046 C068 H068 120.0
C068 C078 C088 120.0
C068 C078 H078 120.0
C088 C078 H078 120.0
C078 C088 C11 120.0
C032 C16 C090 120.0
C032 C16 H16 120.0
C090 C16 H16 120.0
C033 C032 C16 120.0
C033 C032 H032 120.0
C16 C032 H032 120.0
C032 C033 C058 120.0
C032 C033 H033 120.0
C058 C033 H033 120.0
N12 C058 C033 120.0
N12 C058 C031 112.8(13)
C033 C058 C031 127.2(13)
C058 N12 C090 120.0
C058 N12 Cu02 116.4(10)
C090 N12 Cu02 123.6(10)
N12 C090 C16 120.0
N12 C090 H090 120.0
C16 C090 H090 120.0
O1 C7 C067 115(2)
O1 C7 S005 124.4(16)
C067 C7 S005 120.3(15)
O012 C9 C075 138(2)
O012 C9 S007 117.1(17)
C075 C9 S007 104.6(12)

loop_
_geom_bond_atom_site_label_1
_geom_bond_atom_site_label_2
_geom_bond_distance
Cu01 N9 1.977(13)
Cu01 N10 2.054(10)
Cu01 S008 2.232(7)
Cu01 S005 2.418(7)
Cu01 Cu03 2.737(4)
Cu02 N11 2.013(11)
Cu02 N12 2.036(13)
Cu02 S007 2.325(11)
Cu02 S006 2.457(7)
Cu02 Cu04 2.734(4)
Cu03 N7 2.027(12)
Cu03 N014 2.089(10)
Cu03 S005 2.236(7)
Cu03 S008 2.552(6)
Cu04 N14 2.033(13)
Cu04 N13 2.059(12)
Cu04 S006 2.226(8)
Cu04 S007 2.747(11)
S005 C7 1.71(3)
S006 C6 1.73(2)
S007 C9 1.81(2)
S008 C8 1.69(2)
C8 O010 1.282(16)
C8 C12 1.487(16)
O011 C6 1.241(15)
O012 C9 1.241(2)
C6 C026 1.462(16)
N014 C2 1.3900
N014 C076 1.3900
C2 C029 1.3900
C2 H2 0.9300
C029 C039 1.3900
C029 H029 0.9300
C039 C045 1.3900
C039 H039 0.9300
C045 C076 1.3900
C045 H045 0.9300
C076 C046 1.398(16)
C3 C12 1.3900
C3 C057 1.3900
C3 H3 0.9300
C12 C021 1.3900
C021 C025 1.3900
C021 H021 0.9300
C025 C040 1.3900
C025 H025 0.9300
C040 C057 1.3900
C040 H040 0.9300
C057 H057 0.9300
C022 C037 1.3900
C022 C069 1.3900
C022 H022 0.9300
C037 C035 1.3900
C037 H037 0.9300
C035 C049 1.3900
C035 H035 0.9300
C049 C067 1.3900
C049 H049 0.9300
C067 C069 1.3900
C067 C7 1.51(2)
C069 H069 0.9300
C13 C1 1.3900
C13 C082 1.3900
C13 H13 0.9300
C1 N9 1.3900
C1 H1 0.9300
N9 C047 1.3900
C047 C053 1.391(16)
C047 C066 1.3900
C066 C082 1.3900
C066 H066 0.9300
C082 H082 0.9300
O1 C7 1.29(2)
C024 C026 1.3900
C024 C079 1.3900
C024 H024 0.9300
C026 C041 1.3900
C041 C048 1.3900
C041 H041 0.9300
C048 C055 1.3900
C048 H048 0.9300
C055 C079 1.3900
C055 H055 0.9300
C079 H079 0.9300
C043 C051 1.3900
C043 C075 1.3900
C043 H043 0.9300
C051 C052 1.3900
C051 H051 0.9300
C052 C059 1.3900
C052 H052 0.9300
C059 C074 1.3900
C059 H059 0.9300
C074 C075 1.3900
C074 H074 0.9300
C075 C9 1.520(15)
C14 N10 1.3900
C14 C071 1.3900
C14 H14 0.9300
N10 C053 1.3900
C053 C060 1.3900
C060 C064 1.3900
C060 H060 0.9300
C064 C071 1.3900
C064 H064 0.9300
C071 H071 0.9300
C18 N14 1.3900
C18 C084 1.3900
C18 C054 1.424(18)
N14 C063 1.3900
C063 C080 1.3900
C063 H063 0.9300
C080 C081 1.3900
C080 H080 0.9300
C081 C084 1.3900
C081 H081 0.9300
C084 H084 0.9300
C15 N11 1.3900
C15 C085 1.3900
C15 H15 0.9300
N11 C031 1.3900
C031 C061 1.3900
C031 C058 1.387(17)
C061 C062 1.3900
C061 H061 0.9300
C062 C085 1.3900
C062 H062 0.9300
C085 H085 0.9300
C17 N13 1.3900
C17 C086 1.3900
C17 H17 0.9300
N13 C054 1.3900
C054 C072 1.3900
C072 C073 1.3900
C072 H072 0.9300
C073 C086 1.3900
C073 H073 0.9300
C086 H086 0.9300
C11 N7 1.3900
C11 C088 1.3900
C11 H11 0.9300
N7 C046 1.3900
C046 C068 1.3900
C068 C078 1.3900
C068 H068 0.9300
C078 C088 1.3900
C078 H078 0.9300
C16 C032 1.3900
C16 C090 1.3900
C16 H16 0.9300
C032 C033 1.3900
C032 H032 0.9300
C033 C058 1.3900
C033 H033 0.9300
C058 N12 1.3900
N12 C090 1.3900
C090 H090 0.9300
